data_7218954
loop_
_publ_author_name
'Hens, Amar'
'Rajak, Kajal Krishna'

_publ_section_title
;
 Photophysical Property vs Medium: Mononuclear, Dinuclear and Trinuclear
 Zn(II) Complexes
;
_journal_name_full 'RSC Adv.'
_journal_paper_doi 10.1039/C4RA13606C
_journal_year 2014
_chemical_formula_sum 'C72 H58 Cl2 N8 O12 Zn3'
_chemical_formula_weight 1494.33
_chemical_name_systematic
;
 ?
;
_space_group_IT_number 15
_symmetry_cell_setting monoclinic
_symmetry_space_group_name_Hall '-C 2yc'
_symmetry_space_group_name_H-M 'C 1 2/c 1'
_atom_sites_solution_hydrogens geom
_atom_sites_solution_primary direct
_atom_sites_solution_secondary difmap
_audit_creation_method SHELXL-97
_audit_update_record
;
2014-07-19 deposited with the CCDC.
2014-11-27 downloaded from the CCDC.
;
_cell_angle_alpha 90.00
_cell_angle_beta 111.647(2)
_cell_angle_gamma 90.00
_cell_formula_units_Z 4
_cell_length_a 24.9663(9)
_cell_length_b 20.6291(7)
_cell_length_c 16.9291(6)
_cell_measurement_temperature 273(2)
_cell_measurement_theta_max 27.6
_cell_measurement_theta_min 1.8
_cell_volume 8104.1(5)
_computing_structure_refinement 'SHELXL-97 (Sheldrick, 1997)'
_diffrn_ambient_temperature 273(2)
_diffrn_measured_fraction_theta_full 0.990
_diffrn_measured_fraction_theta_max 0.990
_diffrn_radiation_monochromator graphite
_diffrn_radiation_source 'fine-focus sealed tube'
_diffrn_radiation_type MoK\a
_diffrn_radiation_wavelength 0.71073
_diffrn_reflns_av_R_equivalents 0.0867
_diffrn_reflns_av_sigmaI/netI 0.0704
_diffrn_reflns_limit_h_max 32
_diffrn_reflns_limit_h_min -31
_diffrn_reflns_limit_k_max 26
_diffrn_reflns_limit_k_min -26
_diffrn_reflns_limit_l_max 21
_diffrn_reflns_limit_l_min -22
_diffrn_reflns_number 67386
_diffrn_reflns_theta_full 27.65
_diffrn_reflns_theta_max 27.65
_diffrn_reflns_theta_min 1.76
_exptl_absorpt_coefficient_mu 1.004
_exptl_absorpt_correction_T_max 0.904
_exptl_absorpt_correction_T_min 0.865
_exptl_absorpt_correction_type empirical
_exptl_absorpt_process_details SADABS
_exptl_crystal_colour yellow
_exptl_crystal_density_diffrn 1.225
_exptl_crystal_density_method 'not measured'
_exptl_crystal_description cubic
_exptl_crystal_F_000 3064
_exptl_crystal_size_max 0.17
_exptl_crystal_size_mid 0.12
_exptl_crystal_size_min 0.10
_platon_squeeze_details
;
;
_refine_diff_density_max 0.633
_refine_diff_density_min -0.555
_refine_diff_density_rms 0.074
_refine_ls_extinction_method none
_refine_ls_goodness_of_fit_ref 1.006
_refine_ls_hydrogen_treatment noref
_refine_ls_matrix_type full
_refine_ls_number_parameters 438
_refine_ls_number_reflns 9351
_refine_ls_number_restraints 0
_refine_ls_restrained_S_all 1.006
_refine_ls_R_factor_all 0.1094
_refine_ls_R_factor_gt 0.0628
_refine_ls_shift/su_max 0.033
_refine_ls_shift/su_mean 0.002
_refine_ls_structure_factor_coef Fsqd
_refine_ls_weighting_details 'calc w=1/[\s^2^(Fo^2^)+(0.0968P)^2^+0.0000P] where P=(Fo^2^+2Fc^2^)/3'
_refine_ls_weighting_scheme calc
_refine_ls_wR_factor_gt 0.1641
_refine_ls_wR_factor_ref 0.1821
_reflns_number_gt 5483
_reflns_number_total 9438
_reflns_threshold_expression >2sigma(I)
_cod_data_source_file c4ra13606c2.cif
_cod_data_source_block 2
_cod_depositor_comments
;
The following automatic conversions were performed:

'_exptl_absorpt_correction_type' value 'Empirical' changed to
'empirical' according to
/usr/data/users/saulius/crontab/automatic-downloads/rss-feeds/RSC/lib/dictionaries/cif_core.dic
dictionary named 'cif_core.dic' version 2.4.2 from 2011-04-26.

Automatic conversion script
Id: cif_fix_values 2935 2014-11-11 08:27:57Z andrius 
;
_cod_original_sg_symbol_H-M C2/c
_cod_database_code 7218954

loop_
_symmetry_equiv_pos_as_xyz
'x, y, z'
'-x, y, -z+1/2'
'x+1/2, y+1/2, z'
'-x+1/2, y+1/2, -z+1/2'
'-x, -y, -z'
'x, -y, z-1/2'
'-x+1/2, -y+1/2, -z'
'x+1/2, -y+1/2, z-1/2'

loop_
_atom_site_label
_atom_site_type_symbol
_atom_site_fract_x
_atom_site_fract_y
_atom_site_fract_z
_atom_site_U_iso_or_equiv
_atom_site_adp_type
_atom_site_occupancy
_atom_site_symmetry_multiplicity
_atom_site_calc_flag
_atom_site_refinement_flags
Zn1 Zn 0.118921(18) 0.19986(2) 0.23654(3) 0.04202(15) Uani 1 1 d .
Zn2 Zn 0.0000 0.21362(3) 0.2500 0.04618(19) Uani 1 2 d S
Cl1 Cl 0.20618(9) -0.08772(10) 0.26972(13) 0.1097(6) Uani 1 1 d .
N2 N 0.11997(13) 0.28065(15) 0.1621(2) 0.0466(8) Uani 1 1 d .
N1 N 0.14957(14) 0.15796(16) 0.1448(2) 0.0516(8) Uani 1 1 d .
C6 C 0.1553(3) 0.2900(3) -0.0343(4) 0.110(2) Uani 1 1 d .
H6 H 0.1548 0.3199 -0.0757 0.132 Uiso 1 1 calc R
C5 C 0.1721(3) 0.2279(3) -0.0396(4) 0.104(2) Uani 1 1 d .
H5 H 0.1844 0.2162 -0.0832 0.125 Uiso 1 1 calc R
C18 C 0.0308(2) 0.3189(2) 0.4091(3) 0.0598(11) Uani 1 1 d .
H18A H 0.0303 0.2737 0.3954 0.090 Uiso 1 1 calc R
H18B H -0.0079 0.3337 0.3969 0.090 Uiso 1 1 calc R
H18C H 0.0531 0.3251 0.4684 0.090 Uiso 1 1 calc R
C13 C 0.0879(2) 0.4612(2) 0.3217(3) 0.0706(14) Uani 1 1 d .
C20 C -0.02739(17) 0.0864(2) 0.0855(3) 0.0517(10) Uani 1 1 d .
C30 C 0.2481(2) 0.0763(2) 0.5197(3) 0.0810(16) Uani 1 1 d .
H30 H 0.2572 0.0455 0.5628 0.097 Uiso 1 1 calc R
N4 N 0.20293(13) 0.21596(14) 0.3321(2) 0.0444(8) Uani 1 1 d .
C26 C -0.06283(19) 0.1398(2) 0.0303(3) 0.0702(13) Uani 1 1 d .
H26A H -0.0471 0.1810 0.0540 0.105 Uiso 1 1 calc R
H26B H -0.1018 0.1366 0.0276 0.105 Uiso 1 1 calc R
H26C H -0.0622 0.1360 -0.0258 0.105 Uiso 1 1 calc R
C15 C 0.05716(17) 0.35672(19) 0.3572(2) 0.0475(9) Uani 1 1 d .
O2 O 0.03246(10) 0.16444(12) 0.18073(15) 0.0427(6) Uani 1 1 d .
C24 C 0.05385(15) 0.05117(18) 0.2109(3) 0.0442(9) Uani 1 1 d .
C16 C 0.07718(15) 0.32517(18) 0.2994(2) 0.0417(9) Uani 1 1 d .
C36 C 0.21902(15) 0.16997(18) 0.3929(2) 0.0431(9) Uani 1 1 d .
C10 C 0.12026(17) 0.34041(19) 0.1855(3) 0.0489(10) Uani 1 1 d .
O1 O 0.07278(10) 0.26128(12) 0.29067(16) 0.0450(6) Uani 1 1 d .
C12 C 0.1066(2) 0.4309(2) 0.2656(3) 0.0625(12) Uani 1 1 d .
H12 H 0.1233 0.4557 0.2350 0.075 Uiso 1 1 calc R
C17 C 0.0941(3) 0.5344(2) 0.3361(4) 0.113(2) Uani 1 1 d .
H17A H 0.0782 0.5467 0.3775 0.170 Uiso 1 1 calc R
H17B H 0.0739 0.5565 0.2836 0.170 Uiso 1 1 calc R
H17C H 0.1342 0.5460 0.3562 0.170 Uiso 1 1 calc R
C19 C 0.01998(15) 0.10177(18) 0.1598(3) 0.0441(9) Uani 1 1 d .
C21 C -0.04036(18) 0.0215(2) 0.0658(3) 0.0590(11) Uani 1 1 d .
H21 H -0.0715 0.0113 0.0166 0.071 Uiso 1 1 calc R
C4 C 0.1708(2) 0.1823(3) 0.0193(3) 0.0695(13) Uani 1 1 d .
C25 C 0.10364(16) 0.06132(18) 0.2862(3) 0.0475(10) Uani 1 1 d .
H25 H 0.1187 0.0250 0.3195 0.057 Uiso 1 1 calc R
C28 C 0.18106(15) 0.11687(18) 0.3867(2) 0.0453(9) Uani 1 1 d .
C34 C 0.29300(19) 0.2693(2) 0.4025(3) 0.0660(13) Uani 1 1 d .
H34 H 0.3175 0.3034 0.4027 0.079 Uiso 1 1 calc R
C29 C 0.19523(19) 0.0719(2) 0.4511(3) 0.0675(13) Uani 1 1 d .
H29 H 0.1698 0.0385 0.4491 0.081 Uiso 1 1 calc R
N3 N 0.12997(13) 0.11571(14) 0.3130(2) 0.0434(7) Uani 1 1 d .
C27 C -0.0268(2) -0.0993(2) 0.0956(4) 0.0871(17) Uani 1 1 d .
H27A H -0.0601 -0.1014 0.0438 0.131 Uiso 1 1 calc R
H27B H -0.0359 -0.1180 0.1411 0.131 Uiso 1 1 calc R
H27C H 0.0043 -0.1230 0.0888 0.131 Uiso 1 1 calc R
C11 C 0.10194(17) 0.36378(18) 0.2519(2) 0.0468(9) Uani 1 1 d .
C3 C 0.1882(2) 0.1177(3) 0.0191(4) 0.0849(16) Uani 1 1 d .
H3 H 0.2019 0.1035 -0.0222 0.102 Uiso 1 1 calc R
C8 C 0.13676(18) 0.2660(2) 0.0911(3) 0.0540(10) Uani 1 1 d .
C32 C 0.27223(17) 0.1726(2) 0.4630(3) 0.0535(10) Uani 1 1 d .
C23 C 0.03768(17) -0.0130(2) 0.1873(3) 0.0536(10) Uani 1 1 d .
H23 H 0.0595 -0.0462 0.2212 0.064 Uiso 1 1 calc R
C7 C 0.1390(3) 0.3094(3) 0.0320(3) 0.0815(16) Uani 1 1 d .
H7 H 0.1295 0.3525 0.0361 0.098 Uiso 1 1 calc R
C31 C 0.28630(19) 0.1243(2) 0.5249(3) 0.0693(13) Uani 1 1 d .
H31 H 0.3218 0.1251 0.5697 0.083 Uiso 1 1 calc R
C35 C 0.23922(17) 0.2635(2) 0.3373(3) 0.0572(11) Uani 1 1 d .
H35 H 0.2283 0.2951 0.2952 0.069 Uiso 1 1 calc R
C2 C 0.1851(2) 0.0760(3) 0.0787(4) 0.0832(16) Uani 1 1 d .
H2 H 0.1957 0.0329 0.0779 0.100 Uiso 1 1 calc R
C14 C 0.0624(2) 0.4233(2) 0.3657(3) 0.0598(11) Uani 1 1 d .
H14 H 0.0480 0.4437 0.4027 0.072 Uiso 1 1 calc R
C9 C 0.15223(19) 0.2010(2) 0.0864(3) 0.0533(10) Uani 1 1 d .
C22 C -0.0091(2) -0.0288(2) 0.1163(3) 0.0615(12) Uani 1 1 d .
C1 C 0.1658(2) 0.0977(2) 0.1413(3) 0.0659(12) Uani 1 1 d .
H1 H 0.1644 0.0685 0.1823 0.079 Uiso 1 1 calc R
C33 C 0.30901(18) 0.2246(2) 0.4652(3) 0.0625(12) Uani 1 1 d .
H33 H 0.3444 0.2283 0.5099 0.075 Uiso 1 1 calc R
O4 O 0.1888(7) -0.0697(6) 0.1947(7) 0.366(8) Uani 1 1 d .
O5 O 0.2039(5) -0.0385(6) 0.3128(7) 0.327(7) Uani 1 1 d .
O3 O 0.2518(3) -0.1189(5) 0.2895(7) 0.349(8) Uani 1 1 d .
O6 O 0.1674(6) -0.1221(8) 0.2783(12) 0.421(11) Uani 1 1 d .

loop_
_atom_site_aniso_label
_atom_site_aniso_U_11
_atom_site_aniso_U_22
_atom_site_aniso_U_33
_atom_site_aniso_U_23
_atom_site_aniso_U_13
_atom_site_aniso_U_12
Zn1 0.0357(3) 0.0397(3) 0.0485(3) 0.00054(19) 0.01291(19) -0.00016(18)
Zn2 0.0382(4) 0.0423(4) 0.0575(4) 0.000 0.0170(3) 0.000
Cl1 0.1289(16) 0.0967(12) 0.1228(15) 0.0035(11) 0.0689(12) 0.0385(11)
N2 0.0411(18) 0.0491(19) 0.048(2) -0.0025(15) 0.0145(15) 0.0006(14)
N1 0.051(2) 0.049(2) 0.052(2) -0.0109(16) 0.0164(16) -0.0011(16)
C6 0.176(7) 0.100(5) 0.084(4) 0.010(3) 0.084(5) 0.009(4)
C5 0.147(6) 0.115(5) 0.078(4) -0.015(4) 0.074(4) 0.000(4)
C18 0.059(3) 0.065(3) 0.055(3) -0.006(2) 0.021(2) -0.002(2)
C13 0.100(4) 0.045(3) 0.070(3) -0.003(2) 0.035(3) 0.001(2)
C20 0.039(2) 0.055(3) 0.057(3) -0.0093(19) 0.0129(19) 0.0013(19)
C30 0.065(3) 0.077(3) 0.075(3) 0.035(3) -0.004(3) -0.011(3)
N4 0.0394(18) 0.0406(17) 0.053(2) 0.0015(14) 0.0163(15) -0.0024(14)
C26 0.058(3) 0.070(3) 0.064(3) -0.001(2) 0.000(2) -0.001(2)
C15 0.046(2) 0.054(2) 0.042(2) -0.0020(18) 0.0145(18) 0.0007(18)
O2 0.0360(14) 0.0387(14) 0.0488(16) -0.0058(11) 0.0104(11) -0.0010(11)
C24 0.032(2) 0.041(2) 0.056(2) -0.0072(18) 0.0129(17) -0.0036(16)
C16 0.034(2) 0.039(2) 0.044(2) -0.0039(16) 0.0064(17) 0.0001(16)
C36 0.032(2) 0.046(2) 0.048(2) -0.0026(17) 0.0116(17) -0.0010(16)
C10 0.044(2) 0.048(2) 0.050(2) -0.0007(18) 0.0120(19) -0.0034(18)
O1 0.0380(14) 0.0414(15) 0.0558(17) -0.0032(12) 0.0176(12) -0.0010(11)
C12 0.085(3) 0.046(3) 0.059(3) 0.000(2) 0.029(3) -0.009(2)
C17 0.215(8) 0.042(3) 0.115(5) -0.002(3) 0.097(5) -0.004(4)
C19 0.034(2) 0.042(2) 0.057(2) -0.0053(17) 0.0181(18) -0.0018(16)
C21 0.043(2) 0.062(3) 0.066(3) -0.019(2) 0.013(2) -0.009(2)
C4 0.077(3) 0.076(3) 0.064(3) -0.015(3) 0.036(3) -0.002(3)
C25 0.037(2) 0.038(2) 0.063(3) 0.0063(18) 0.0136(19) -0.0004(16)
C28 0.036(2) 0.044(2) 0.050(2) 0.0002(17) 0.0089(18) 0.0000(16)
C34 0.047(3) 0.056(3) 0.083(3) 0.002(2) 0.010(2) -0.021(2)
C29 0.055(3) 0.063(3) 0.066(3) 0.020(2) 0.001(2) -0.008(2)
N3 0.0347(17) 0.0424(18) 0.0498(19) 0.0002(14) 0.0118(14) -0.0018(14)
C27 0.091(4) 0.058(3) 0.111(5) -0.031(3) 0.036(3) -0.023(3)
C11 0.050(2) 0.040(2) 0.048(2) 0.0002(17) 0.0146(19) -0.0019(17)
C3 0.089(4) 0.097(4) 0.080(4) -0.031(3) 0.044(3) 0.002(3)
C8 0.052(3) 0.063(3) 0.050(3) -0.004(2) 0.021(2) -0.002(2)
C32 0.038(2) 0.061(3) 0.057(3) -0.008(2) 0.0125(19) -0.0057(19)
C23 0.043(2) 0.048(2) 0.068(3) -0.008(2) 0.020(2) -0.0032(18)
C7 0.122(5) 0.065(3) 0.074(4) 0.011(3) 0.056(4) 0.010(3)
C31 0.048(3) 0.081(3) 0.061(3) 0.010(2) -0.001(2) -0.005(2)
C35 0.047(2) 0.057(3) 0.060(3) 0.004(2) 0.011(2) -0.015(2)
C2 0.095(4) 0.073(4) 0.089(4) -0.019(3) 0.042(3) 0.015(3)
C14 0.077(3) 0.044(2) 0.061(3) -0.010(2) 0.028(2) 0.001(2)
C9 0.054(3) 0.056(3) 0.050(2) -0.008(2) 0.019(2) -0.001(2)
C22 0.059(3) 0.051(3) 0.080(3) -0.027(2) 0.032(3) -0.014(2)
C1 0.072(3) 0.051(3) 0.079(3) -0.007(2) 0.033(3) 0.014(2)
C33 0.039(2) 0.066(3) 0.070(3) -0.009(2) 0.005(2) -0.009(2)
O4 0.66(3) 0.301(12) 0.245(10) 0.110(10) 0.295(15) 0.113(13)
O5 0.289(11) 0.329(12) 0.292(11) -0.187(10) 0.023(9) 0.161(10)
O3 0.179(7) 0.384(13) 0.370(13) -0.201(11) -0.031(7) 0.192(8)
O6 0.283(14) 0.46(2) 0.49(2) 0.273(19) 0.118(15) -0.046(14)

loop_
_atom_type_symbol
_atom_type_description
_atom_type_scat_dispersion_real
_atom_type_scat_dispersion_imag
_atom_type_scat_source
C C 0.0033 0.0016 'International Tables Vol C Tables 4.2.6.8 and 6.1.1.4'
H H 0.0000 0.0000 'International Tables Vol C Tables 4.2.6.8 and 6.1.1.4'
N N 0.0061 0.0033 'International Tables Vol C Tables 4.2.6.8 and 6.1.1.4'
O O 0.0106 0.0060 'International Tables Vol C Tables 4.2.6.8 and 6.1.1.4'
Cl Cl 0.1484 0.1585 'International Tables Vol C Tables 4.2.6.8 and 6.1.1.4'
Zn Zn 0.2839 1.4301 'International Tables Vol C Tables 4.2.6.8 and 6.1.1.4'

loop_
_geom_angle_atom_site_label_1
_geom_angle_atom_site_label_2
_geom_angle_atom_site_label_3
_geom_angle
_geom_angle_site_symmetry_1
_geom_angle_site_symmetry_3
N2 Zn1 N3 171.90(12) . .
N2 Zn1 O1 85.09(11) . .
N3 Zn1 O1 101.12(11) . .
N2 Zn1 O2 103.91(11) . .
N3 Zn1 O2 82.71(10) . .
O1 Zn1 O2 77.05(9) . .
N2 Zn1 N1 78.39(13) . .
N3 Zn1 N1 96.39(13) . .
O1 Zn1 N1 160.33(12) . .
O2 Zn1 N1 96.52(11) . .
N2 Zn1 N4 95.99(12) . .
N3 Zn1 N4 78.23(11) . .
O1 Zn1 N4 96.70(11) . .
O2 Zn1 N4 158.42(11) . .
N1 Zn1 N4 95.57(12) . .
N2 Zn1 Zn2 101.41(9) . .
N3 Zn1 Zn2 86.67(8) . .
O1 Zn1 Zn2 39.09(7) . .
O2 Zn1 Zn2 38.72(6) . .
N1 Zn1 Zn2 134.56(9) . .
N4 Zn1 Zn2 129.12(9) . .
O2 Zn2 O2 116.93(15) . 2
O2 Zn2 O1 86.25(10) . .
O2 Zn2 O1 126.28(10) 2 .
O2 Zn2 O1 126.28(10) . 2
O2 Zn2 O1 86.25(10) 2 2
O1 Zn2 O1 119.58(15) . 2
O2 Zn2 Zn1 43.65(7) . .
O2 Zn2 Zn1 128.83(7) 2 .
O1 Zn2 Zn1 43.50(7) . .
O1 Zn2 Zn1 144.92(8) 2 .
O2 Zn2 Zn1 128.83(7) . 2
O2 Zn2 Zn1 43.65(7) 2 2
O1 Zn2 Zn1 144.92(8) . 2
O1 Zn2 Zn1 43.50(7) 2 2
Zn1 Zn2 Zn1 169.40(3) . 2
O3 Cl1 O6 110.2(10) . .
O3 Cl1 O4 111.9(8) . .
O6 Cl1 O4 107.2(11) . .
O3 Cl1 O5 119.5(6) . .
O6 Cl1 O5 100.9(10) . .
O4 Cl1 O5 106.1(8) . .
C10 N2 C8 118.9(3) . .
C10 N2 Zn1 125.0(3) . .
C8 N2 Zn1 114.0(2) . .
C1 N1 C9 119.4(4) . .
C1 N1 Zn1 127.6(3) . .
C9 N1 Zn1 113.0(3) . .
C5 C6 C7 120.9(5) . .
C5 C6 H6 119.6 . .
C7 C6 H6 119.6 . .
C6 C5 C4 120.4(5) . .
C6 C5 H5 119.8 . .
C4 C5 H5 119.8 . .
C15 C18 H18A 109.5 . .
C15 C18 H18B 109.5 . .
H18A C18 H18B 109.5 . .
C15 C18 H18C 109.5 . .
H18A C18 H18C 109.5 . .
H18B C18 H18C 109.5 . .
C12 C13 C14 117.5(4) . .
C12 C13 C17 121.8(5) . .
C14 C13 C17 120.8(5) . .
C21 C20 C19 118.4(4) . .
C21 C20 C26 121.8(4) . .
C19 C20 C26 119.8(4) . .
C31 C30 C29 121.7(4) . .
C31 C30 H30 119.2 . .
C29 C30 H30 119.2 . .
C35 N4 C36 118.0(3) . .
C35 N4 Zn1 128.5(3) . .
C36 N4 Zn1 113.5(2) . .
C20 C26 H26A 109.5 . .
C20 C26 H26B 109.5 . .
H26A C26 H26B 109.5 . .
C20 C26 H26C 109.5 . .
H26A C26 H26C 109.5 . .
H26B C26 H26C 109.5 . .
C14 C15 C16 119.1(4) . .
C14 C15 C18 120.1(4) . .
C16 C15 C18 120.8(4) . .
C19 O2 Zn2 123.6(2) . .
C19 O2 Zn1 122.8(2) . .
Zn2 O2 Zn1 97.63(10) . .
C23 C24 C19 118.6(4) . .
C23 C24 C25 117.2(4) . .
C19 C24 C25 124.2(3) . .
O1 C16 C15 120.0(3) . .
O1 C16 C11 121.8(3) . .
C15 C16 C11 118.2(3) . .
N4 C36 C32 122.4(3) . .
N4 C36 C28 118.8(3) . .
C32 C36 C28 118.8(4) . .
N2 C10 C11 126.1(4) . .
C16 O1 Zn2 124.6(2) . .
C16 O1 Zn1 127.1(2) . .
Zn2 O1 Zn1 97.42(10) . .
C13 C12 C11 122.8(4) . .
C13 C12 H12 118.6 . .
C11 C12 H12 118.6 . .
C13 C17 H17A 109.5 . .
C13 C17 H17B 109.5 . .
H17A C17 H17B 109.5 . .
C13 C17 H17C 109.5 . .
H17A C17 H17C 109.5 . .
H17B C17 H17C 109.5 . .
O2 C19 C20 119.2(3) . .
O2 C19 C24 121.2(3) . .
C20 C19 C24 119.6(3) . .
C20 C21 C22 123.0(4) . .
C20 C21 H21 118.5 . .
C22 C21 H21 118.5 . .
C5 C4 C3 123.9(5) . .
C5 C4 C9 119.3(5) . .
C3 C4 C9 116.8(5) . .
N3 C25 C24 127.0(3) . .
N3 C25 H25 116.5 . .
C24 C25 H25 116.5 . .
C29 C28 N3 124.8(4) . .
C29 C28 C36 119.4(4) . .
N3 C28 C36 115.8(3) . .
C33 C34 C35 118.9(4) . .
C33 C34 H34 120.5 . .
C35 C34 H34 120.5 . .
C28 C29 C30 120.1(4) . .
C28 C29 H29 120.0 . .
C30 C29 H29 120.0 . .
C25 N3 C28 119.9(3) . .
C25 N3 Zn1 124.0(3) . .
C28 N3 Zn1 113.3(2) . .
C22 C27 H27A 109.5 . .
C22 C27 H27B 109.5 . .
H27A C27 H27B 109.5 . .
C22 C27 H27C 109.5 . .
H27A C27 H27C 109.5 . .
H27B C27 H27C 109.5 . .
C12 C11 C16 119.0(4) . .
C12 C11 C10 115.3(4) . .
C16 C11 C10 125.5(3) . .
C2 C3 C4 120.0(5) . .
C2 C3 H3 120.0 . .
C4 C3 H3 120.0 . .
C7 C8 C9 120.0(4) . .
C7 C8 N2 125.4(4) . .
C9 C8 N2 114.6(4) . .
C31 C32 C33 123.0(4) . .
C31 C32 C36 120.1(4) . .
C33 C32 C36 116.9(4) . .
C22 C23 C24 122.5(4) . .
C22 C23 H23 118.7 . .
C24 C23 H23 118.7 . .
C8 C7 C6 120.7(5) . .
C8 C7 H7 119.6 . .
C6 C7 H7 119.6 . .
C30 C31 C32 119.8(4) . .
C30 C31 H31 120.1 . .
C32 C31 H31 120.1 . .
N4 C35 C34 123.8(4) . .
N4 C35 H35 118.1 . .
C34 C35 H35 118.1 . .
C3 C2 C1 119.8(5) . .
C3 C2 H2 120.1 . .
C1 C2 H2 120.1 . .
C15 C14 C13 123.3(4) . .
C15 C14 H14 118.3 . .
C13 C14 H14 118.3 . .
N1 C9 C8 119.9(4) . .
N1 C9 C4 121.5(4) . .
C8 C9 C4 118.7(4) . .
C23 C22 C21 117.8(4) . .
C23 C22 C27 120.7(5) . .
C21 C22 C27 121.5(4) . .
N1 C1 C2 122.5(5) . .
N1 C1 H1 118.7 . .
C2 C1 H1 118.7 . .
C34 C33 C32 120.0(4) . .
C34 C33 H33 120.0 . .
C32 C33 H33 120.0 . .

loop_
_geom_bond_atom_site_label_1
_geom_bond_atom_site_label_2
_geom_bond_distance
_geom_bond_site_symmetry_2
Zn1 N2 2.095(3) .
Zn1 N3 2.122(3) .
Zn1 O1 2.133(2) .
Zn1 O2 2.140(2) .
Zn1 N1 2.150(3) .
Zn1 N4 2.150(3) .
Zn1 Zn2 3.0735(4) .
Zn2 O2 1.940(2) .
Zn2 O2 1.940(2) 2
Zn2 O1 1.954(2) .
Zn2 O1 1.954(2) 2
Zn2 Zn1 3.0735(4) 2
Cl1 O3 1.241(6) .
Cl1 O6 1.250(11) .
Cl1 O4 1.239(10) .
Cl1 O5 1.264(7) .
N2 C10 1.294(5) .
N2 C8 1.443(5) .
N1 C1 1.317(5) .
N1 C9 1.349(5) .
C6 C5 1.360(8) .
C6 C7 1.388(7) .
C6 H6 0.9300 .
C5 C4 1.381(8) .
C5 H5 0.9300 .
C18 C15 1.497(6) .
C18 H18A 0.9600 .
C18 H18B 0.9600 .
C18 H18C 0.9600 .
C13 C12 1.356(6) .
C13 C14 1.386(6) .
C13 C17 1.528(6) .
C20 C21 1.388(6) .
C20 C19 1.409(5) .
C20 C26 1.503(6) .
C30 C31 1.354(6) .
C30 C29 1.404(6) .
C30 H30 0.9300 .
N4 C35 1.316(5) .
N4 C36 1.348(5) .
C26 H26A 0.9600 .
C26 H26B 0.9600 .
C26 H26C 0.9600 .
C15 C14 1.382(5) .
C15 C16 1.411(5) .
O2 C19 1.346(4) .
C24 C23 1.398(5) .
C24 C19 1.419(5) .
C24 C25 1.430(5) .
C16 O1 1.326(4) .
C16 C11 1.425(5) .
C36 C32 1.419(5) .
C36 C28 1.427(5) .
C10 C11 1.443(6) .
C12 C11 1.402(5) .
C12 H12 0.9300 .
C17 H17A 0.9600 .
C17 H17B 0.9600 .
C17 H17C 0.9600 .
C21 C22 1.387(6) .
C21 H21 0.9300 .
C4 C3 1.401(7) .
C4 C9 1.431(6) .
C25 N3 1.295(4) .
C25 H25 0.9300 .
C28 C29 1.373(5) .
C28 N3 1.418(5) .
C34 C33 1.351(6) .
C34 C35 1.393(6) .
C34 H34 0.9300 .
C29 H29 0.9300 .
C27 C22 1.524(6) .
C27 H27A 0.9600 .
C27 H27B 0.9600 .
C27 H27C 0.9600 .
C3 C2 1.351(7) .
C3 H3 0.9300 .
C8 C7 1.358(6) .
C8 C9 1.405(6) .
C32 C31 1.393(6) .
C32 C33 1.404(6) .
C23 C22 1.371(6) .
C23 H23 0.9300 .
C7 H7 0.9300 .
C31 H31 0.9300 .
C35 H35 0.9300 .
C2 C1 1.389(7) .
C2 H2 0.9300 .
C14 H14 0.9300 .
C1 H1 0.9300 .
C33 H33 0.9300 .

loop_
_platon_squeeze_void_nr
_platon_squeeze_void_average_x
_platon_squeeze_void_average_y
_platon_squeeze_void_average_z
_platon_squeeze_void_volume
_platon_squeeze_void_count_electrons
_platon_squeeze_void_content
1 0.500 0.000 -0.015 1114 58 ' '
2 0.000 0.500 -0.078 1114 58 ' '
